data_2229339
loop_
_publ_author_name
'Najafi, Ezzatollah'
'Amini, Mostafa M.'
'Ng, Seik Weng'

_publ_section_title
;
 Bis(<i>N</i>-nitroso-<i>N</i>-phenylhydroxylaminato-\k^2^<i>O</i>,<i>O</i>')(1,10-phenanthroline-\k^2^<i>N</i>,<i>N</i>')lead(II)
;
_journal_coeditor_code BT5481
_journal_issue 3
_journal_name_full 'Acta Crystallographica Section E'
_journal_page_first m378
_journal_paper_doi 10.1107/S1600536811006787
_journal_volume 67
_journal_year 2011
_chemical_formula_iupac '[Pb (C6 H5 N2 O2)2 (C12 H8 N2)]'
_chemical_formula_moiety 'C24 H18 N6 O4 Pb'
_chemical_formula_sum 'C24 H18 N6 O4 Pb'
_chemical_formula_weight 661.63
_chemical_name_systematic
;
Bis(<i>N</i>-nitroso-<i>N</i>-phenylhydroxylaminato-
\k^2^<i>O</i>,<i>O</i>')(1,10-phenanthroline-\k^2^<i>N</i>,<i>N</i>')lead(II)
;
_space_group_IT_number 14
_symmetry_cell_setting monoclinic
_symmetry_space_group_name_Hall '-P 2ybc'
_symmetry_space_group_name_H-M 'P 1 21/c 1'
_atom_sites_solution_hydrogens geom
_atom_sites_solution_primary direct
_atom_sites_solution_secondary difmap
_audit_creation_method SHELXL-97
_cell_angle_alpha 90.00
_cell_angle_beta 100.9190(10)
_cell_angle_gamma 90.00
_cell_formula_units_Z 4
_cell_length_a 7.7033(4)
_cell_length_b 15.9948(8)
_cell_length_c 18.8929(10)
_cell_measurement_reflns_used 9896
_cell_measurement_temperature 100(2)
_cell_measurement_theta_max 28.3
_cell_measurement_theta_min 2.2
_cell_volume 2285.7(2)
_computing_cell_refinement 'SAINT (Bruker, 2009)'
_computing_data_collection 'APEX2 (Bruker, 2009)'
_computing_data_reduction 'SAINT (Bruker, 2009)'
_computing_molecular_graphics 'X-SEED (Barbour, 2001)'
_computing_publication_material 'publCIF (Westrip, 2010)'
_computing_structure_refinement 'SHELXL97 (Sheldrick, 2008)'
_computing_structure_solution 'SHELXS97 (Sheldrick, 2008)'
_diffrn_ambient_temperature 100(2)
_diffrn_measured_fraction_theta_full 0.998
_diffrn_measured_fraction_theta_max 0.998
_diffrn_measurement_device_type 'Bruker SMART APEX'
_diffrn_measurement_method \w
_diffrn_radiation_monochromator graphite
_diffrn_radiation_source 'fine-focus sealed tube'
_diffrn_radiation_type MoK\a
_diffrn_radiation_wavelength 0.71073
_diffrn_reflns_av_R_equivalents 0.0278
_diffrn_reflns_av_sigmaI/netI 0.0246
_diffrn_reflns_limit_h_max 10
_diffrn_reflns_limit_h_min -9
_diffrn_reflns_limit_k_max 18
_diffrn_reflns_limit_k_min -20
_diffrn_reflns_limit_l_max 24
_diffrn_reflns_limit_l_min -24
_diffrn_reflns_number 21418
_diffrn_reflns_theta_full 27.50
_diffrn_reflns_theta_max 27.50
_diffrn_reflns_theta_min 2.20
_diffrn_standards_decay_% 0
_diffrn_standards_interval_count 0
_diffrn_standards_interval_time 0
_diffrn_standards_number 0
_exptl_absorpt_coefficient_mu 7.426
_exptl_absorpt_correction_T_max 0.5238
_exptl_absorpt_correction_T_min 0.3182
_exptl_absorpt_correction_type multi-scan
_exptl_absorpt_process_details '(SADABS; Sheldrick, 1996)'
_exptl_crystal_colour Brown
_exptl_crystal_density_diffrn 1.923
_exptl_crystal_density_method 'not measured'
_exptl_crystal_description Prism
_exptl_crystal_F_000 1272
_exptl_crystal_size_max 0.20
_exptl_crystal_size_mid 0.10
_exptl_crystal_size_min 0.10
_refine_diff_density_max 0.741
_refine_diff_density_min -0.529
_refine_ls_extinction_method none
_refine_ls_goodness_of_fit_ref 0.905
_refine_ls_hydrogen_treatment constr
_refine_ls_matrix_type full
_refine_ls_number_parameters 316
_refine_ls_number_reflns 5233
_refine_ls_number_restraints 0
_refine_ls_restrained_S_all 0.905
_refine_ls_R_factor_all 0.0223
_refine_ls_R_factor_gt 0.0178
_refine_ls_shift/su_max 0.001
_refine_ls_shift/su_mean 0.001
_refine_ls_structure_factor_coef Fsqd
_refine_ls_weighting_details 'calc w=1/[\s^2^(Fo^2^)+(0.0315P)^2^+1.0382P] where P=(Fo^2^+2Fc^2^)/3'
_refine_ls_weighting_scheme calc
_refine_ls_wR_factor_gt 0.0449
_refine_ls_wR_factor_ref 0.0468
_reflns_number_gt 4676
_reflns_number_total 5233
_reflns_threshold_expression I>2\s(I)
_cod_data_source_file bt5481.cif
_cod_data_source_block I
_cod_original_sg_symbol_H-M 'P 21/c'
_cod_database_code 2229339
_cod_database_fobs_code 2229339

loop_
_symmetry_equiv_pos_as_xyz
'x, y, z'
'-x, y+1/2, -z+1/2'
'-x, -y, -z'
'x, -y-1/2, z-1/2'

loop_
_atom_site_type_symbol
_atom_site_label
_atom_site_fract_x
_atom_site_fract_y
_atom_site_fract_z
_atom_site_U_iso_or_equiv
_atom_site_adp_type
_atom_site_calc_flag
_atom_site_refinement_flags
_atom_site_occupancy
_atom_site_disorder_assembly
_atom_site_disorder_group
Pb Pb1 0.545412(12) 0.564925(6) 0.707994(5) 0.01407(4) Uani d . 1 . .
O O1 0.6518(3) 0.57008(11) 0.83910(10) 0.0215(4) Uani d . 1 . .
O O2 0.6004(3) 0.43217(11) 0.77043(10) 0.0221(4) Uani d . 1 . .
O O3 0.3666(2) 0.67625(11) 0.74664(10) 0.0171(4) Uani d . 1 . .
O O4 0.2682(2) 0.52341(11) 0.72411(10) 0.0168(4) Uani d . 1 . .
N N1 0.6651(3) 0.49786(14) 0.87218(11) 0.0167(4) Uani d . 1 . .
N N2 0.6420(3) 0.42654(14) 0.84043(12) 0.0207(5) Uani d . 1 . .
N N3 0.2048(3) 0.65180(13) 0.74731(10) 0.0123(4) Uani d . 1 . .
N N4 0.1479(3) 0.57674(12) 0.73517(11) 0.0139(4) Uani d . 1 . .
N N5 0.4379(3) 0.44824(13) 0.60458(12) 0.0156(4) Uani d . 1 . .
N N6 0.3223(3) 0.61102(14) 0.58176(11) 0.0160(4) Uani d . 1 . .
C C1 0.7119(4) 0.49851(17) 0.94969(14) 0.0189(5) Uani d . 1 . .
C C2 0.6692(4) 0.43069(17) 0.98924(15) 0.0228(6) Uani d . 1 . .
H H2 0.6111 0.3831 0.9657 0.027 Uiso calc R 1 . .
C C3 0.7135(5) 0.43430(18) 1.06373(16) 0.0298(7) Uani d . 1 . .
H H3 0.6877 0.3882 1.0917 0.036 Uiso calc R 1 . .
C C4 0.7955(5) 0.5050(2) 1.09786(15) 0.0355(8) Uani d . 1 . .
H H4 0.8229 0.5075 1.1490 0.043 Uiso calc R 1 . .
C C5 0.8371(5) 0.57181(19) 1.05735(16) 0.0345(8) Uani d . 1 . .
H H5 0.8947 0.6196 1.0808 0.041 Uiso calc R 1 . .
C C6 0.7950(4) 0.56902(18) 0.98277(15) 0.0254(6) Uani d . 1 . .
H H6 0.8225 0.6147 0.9548 0.031 Uiso calc R 1 . .
C C7 0.0758(3) 0.71352(15) 0.75744(13) 0.0132(5) Uani d . 1 . .
C C8 -0.0737(3) 0.68857(16) 0.78329(13) 0.0159(5) Uani d . 1 . .
H H8 -0.0865 0.6325 0.7980 0.019 Uiso calc R 1 . .
C C9 -0.2042(4) 0.74779(17) 0.78711(14) 0.0193(5) Uani d . 1 . .
H H9 -0.3089 0.7319 0.8034 0.023 Uiso calc R 1 . .
C C10 -0.1817(4) 0.83009(17) 0.76720(14) 0.0211(6) Uani d . 1 . .
H H10 -0.2722 0.8701 0.7686 0.025 Uiso calc R 1 . .
C C11 -0.0270(4) 0.85391(16) 0.74523(14) 0.0187(5) Uani d . 1 . .
H H11 -0.0099 0.9108 0.7338 0.022 Uiso calc R 1 . .
C C12 0.1030(3) 0.79543(15) 0.73976(13) 0.0156(5) Uani d . 1 . .
H H12 0.2084 0.8115 0.7242 0.019 Uiso calc R 1 . .
C C13 0.4890(4) 0.36929(17) 0.61474(14) 0.0195(6) Uani d . 1 . .
H H13 0.5640 0.3550 0.6590 0.023 Uiso calc R 1 . .
C C14 0.4390(4) 0.30593(17) 0.56419(14) 0.0213(6) Uani d . 1 . .
H H14 0.4786 0.2502 0.5743 0.026 Uiso calc R 1 . .
C C15 0.3320(4) 0.32538(17) 0.49995(14) 0.0202(6) Uani d . 1 . .
H H15 0.2974 0.2832 0.4647 0.024 Uiso calc R 1 . .
C C16 0.2737(3) 0.40803(17) 0.48634(14) 0.0174(5) Uani d . 1 . .
C C17 0.3300(3) 0.46863(17) 0.54094(13) 0.0153(5) Uani d . 1 . .
C C18 0.1582(4) 0.43202(17) 0.42116(14) 0.0204(6) Uani d . 1 . .
H H18 0.1205 0.3912 0.3850 0.024 Uiso calc R 1 . .
C C19 0.1015(4) 0.51195(18) 0.41007(14) 0.0198(6) Uani d . 1 . .
H H19 0.0243 0.5263 0.3664 0.024 Uiso calc R 1 . .
C C20 0.1563(4) 0.57524(16) 0.46329(14) 0.0177(5) Uani d . 1 . .
C C21 0.2698(3) 0.55380(16) 0.52921(13) 0.0156(5) Uani d . 1 . .
C C22 0.0991(4) 0.65833(18) 0.45407(14) 0.0210(6) Uani d . 1 . .
H H22 0.0237 0.6750 0.4106 0.025 Uiso calc R 1 . .
C C23 0.1520(4) 0.71536(18) 0.50770(14) 0.0217(6) Uani d . 1 . .
H H23 0.1136 0.7718 0.5021 0.026 Uiso calc R 1 . .
C C24 0.2643(3) 0.68889(17) 0.57130(14) 0.0194(5) Uani d . 1 . .
H H24 0.3002 0.7287 0.6085 0.023 Uiso calc R 1 . .

loop_
_atom_site_aniso_label
_atom_site_aniso_U_11
_atom_site_aniso_U_22
_atom_site_aniso_U_33
_atom_site_aniso_U_12
_atom_site_aniso_U_13
_atom_site_aniso_U_23
Pb1 0.01178(6) 0.01599(6) 0.01461(5) -0.00027(4) 0.00298(4) -0.00125(3)
O1 0.0316(12) 0.0155(10) 0.0164(9) -0.0056(8) 0.0021(8) 0.0018(7)
O2 0.0287(12) 0.0188(10) 0.0172(9) 0.0091(8) 0.0003(8) -0.0034(7)
O3 0.0097(8) 0.0152(9) 0.0267(9) -0.0040(7) 0.0043(7) -0.0032(7)
O4 0.0155(9) 0.0112(9) 0.0250(9) 0.0015(7) 0.0073(7) -0.0010(7)
N1 0.0163(11) 0.0166(11) 0.0173(10) 0.0003(9) 0.0031(8) 0.0008(9)
N2 0.0243(13) 0.0184(12) 0.0181(11) 0.0058(9) 0.0008(9) -0.0022(9)
N3 0.0109(10) 0.0117(10) 0.0137(9) 0.0006(8) 0.0006(8) 0.0003(8)
N4 0.0140(11) 0.0102(10) 0.0175(10) -0.0011(8) 0.0033(8) 0.0001(8)
N5 0.0143(11) 0.0172(11) 0.0162(10) 0.0009(9) 0.0049(9) 0.0002(8)
N6 0.0139(11) 0.0187(11) 0.0160(10) 0.0012(9) 0.0047(8) 0.0001(9)
C1 0.0192(14) 0.0211(14) 0.0157(12) 0.0002(11) 0.0015(10) 0.0006(10)
C2 0.0258(16) 0.0186(14) 0.0225(14) -0.0020(11) 0.0004(11) 0.0013(11)
C3 0.043(2) 0.0256(16) 0.0197(14) -0.0043(14) 0.0019(13) 0.0061(11)
C4 0.058(2) 0.0329(18) 0.0131(13) -0.0125(16) -0.0011(13) 0.0020(12)
C5 0.053(2) 0.0283(17) 0.0179(14) -0.0126(15) -0.0028(14) -0.0020(12)
C6 0.0319(17) 0.0239(16) 0.0197(13) -0.0081(12) 0.0031(12) 0.0041(11)
C7 0.0126(12) 0.0131(12) 0.0128(11) 0.0004(9) -0.0002(9) -0.0021(9)
C8 0.0152(13) 0.0117(12) 0.0204(12) -0.0026(10) 0.0025(10) -0.0019(10)
C9 0.0158(13) 0.0186(14) 0.0237(13) -0.0008(11) 0.0041(11) -0.0066(10)
C10 0.0202(14) 0.0175(13) 0.0249(13) 0.0068(11) 0.0023(11) -0.0047(11)
C11 0.0245(15) 0.0108(12) 0.0193(12) 0.0002(11) 0.0007(11) -0.0009(10)
C12 0.0167(13) 0.0130(12) 0.0163(11) -0.0010(10) 0.0010(10) -0.0005(10)
C13 0.0178(14) 0.0215(14) 0.0202(13) 0.0035(11) 0.0059(11) -0.0002(11)
C14 0.0225(14) 0.0148(13) 0.0288(14) 0.0008(11) 0.0100(11) -0.0006(11)
C15 0.0197(14) 0.0196(14) 0.0230(13) -0.0040(11) 0.0082(11) -0.0043(11)
C16 0.0140(13) 0.0218(13) 0.0186(12) -0.0045(11) 0.0085(10) -0.0022(10)
C17 0.0101(12) 0.0196(13) 0.0175(12) -0.0046(10) 0.0059(10) -0.0019(10)
C18 0.0192(14) 0.0249(15) 0.0180(12) -0.0082(11) 0.0060(11) -0.0036(11)
C19 0.0163(13) 0.0294(15) 0.0135(12) -0.0051(11) 0.0020(10) 0.0003(10)
C20 0.0145(13) 0.0254(15) 0.0146(12) -0.0024(11) 0.0062(10) 0.0024(10)
C21 0.0127(13) 0.0206(14) 0.0152(12) -0.0025(10) 0.0068(10) -0.0008(10)
C22 0.0143(13) 0.0293(15) 0.0188(12) 0.0008(11) 0.0018(10) 0.0078(11)
C23 0.0207(14) 0.0219(15) 0.0238(13) 0.0004(11) 0.0073(11) 0.0044(11)
C24 0.0198(13) 0.0187(13) 0.0212(12) 0.0003(11) 0.0080(10) -0.0002(10)

loop_
_atom_type_symbol
_atom_type_description
_atom_type_scat_dispersion_real
_atom_type_scat_dispersion_imag
_atom_type_scat_source
C C 0.0033 0.0016 'International Tables Vol C Tables 4.2.6.8 and 6.1.1.4'
H H 0.0000 0.0000 'International Tables Vol C Tables 4.2.6.8 and 6.1.1.4'
N N 0.0061 0.0033 'International Tables Vol C Tables 4.2.6.8 and 6.1.1.4'
O O 0.0106 0.0060 'International Tables Vol C Tables 4.2.6.8 and 6.1.1.4'
Pb Pb -3.3944 10.1111 'International Tables Vol C Tables 4.2.6.8 and 6.1.1.4'

loop_
_geom_angle_atom_site_label_1
_geom_angle_atom_site_label_2
_geom_angle_atom_site_label_3
_geom_angle_site_symmetry_1
_geom_angle_site_symmetry_3
_geom_angle
_geom_angle_publ_flag
O4 Pb1 O2 . . 76.42(7) ?
O4 Pb1 O3 . . 65.37(6) ?
O2 Pb1 O3 . . 123.25(6) ?
O4 Pb1 O1 . . 90.97(7) ?
O2 Pb1 O1 . . 62.97(6) ?
O3 Pb1 O1 . . 76.93(6) ?
O4 Pb1 N5 . . 74.56(6) ?
O2 Pb1 N5 . . 75.51(6) ?
O3 Pb1 N5 . . 127.08(6) ?
O1 Pb1 N5 . . 138.25(6) ?
O4 Pb1 N6 . . 75.59(6) ?
O2 Pb1 N6 . . 132.52(7) ?
O3 Pb1 N6 . . 76.70(6) ?
O1 Pb1 N6 . . 153.50(7) ?
N5 Pb1 N6 . . 60.47(6) ?
N1 O1 Pb1 . . 115.64(14) ?
N2 O2 Pb1 . . 122.70(14) ?
N3 O3 Pb1 . . 112.12(13) ?
N4 O4 Pb1 . . 122.37(14) ?
N2 N1 O1 . . 124.7(2) ?
N2 N1 C1 . . 117.8(2) ?
O1 N1 C1 . . 117.5(2) ?
N1 N2 O2 . . 113.4(2) ?
N4 N3 O3 . . 124.9(2) ?
N4 N3 C7 . . 116.4(2) ?
O3 N3 C7 . . 118.64(19) ?
N3 N4 O4 . . 114.2(2) ?
C13 N5 C17 . . 118.0(2) ?
C13 N5 Pb1 . . 120.57(17) ?
C17 N5 Pb1 . . 121.42(16) ?
C24 N6 C21 . . 118.7(2) ?
C24 N6 Pb1 . . 121.10(17) ?
C21 N6 Pb1 . . 120.19(16) ?
C6 C1 C2 . . 121.9(2) ?
C6 C1 N1 . . 118.0(2) ?
C2 C1 N1 . . 120.1(2) ?
C3 C2 C1 . . 118.4(3) ?
C3 C2 H2 . . 120.8 ?
C1 C2 H2 . . 120.8 ?
C2 C3 C4 . . 120.5(3) ?
C2 C3 H3 . . 119.8 ?
C4 C3 H3 . . 119.8 ?
C5 C4 C3 . . 120.2(3) ?
C5 C4 H4 . . 119.9 ?
C3 C4 H4 . . 119.9 ?
C6 C5 C4 . . 120.1(3) ?
C6 C5 H5 . . 119.9 ?
C4 C5 H5 . . 119.9 ?
C1 C6 C5 . . 119.0(3) ?
C1 C6 H6 . . 120.5 ?
C5 C6 H6 . . 120.5 ?
C12 C7 C8 . . 122.1(2) ?
C12 C7 N3 . . 118.6(2) ?
C8 C7 N3 . . 119.2(2) ?
C7 C8 C9 . . 118.5(2) ?
C7 C8 H8 . . 120.8 ?
C9 C8 H8 . . 120.8 ?
C10 C9 C8 . . 120.1(2) ?
C10 C9 H9 . . 119.9 ?
C8 C9 H9 . . 119.9 ?
C11 C10 C9 . . 120.0(2) ?
C11 C10 H10 . . 120.0 ?
C9 C10 H10 . . 120.0 ?
C10 C11 C12 . . 120.7(2) ?
C10 C11 H11 . . 119.7 ?
C12 C11 H11 . . 119.7 ?
C7 C12 C11 . . 118.5(2) ?
C7 C12 H12 . . 120.8 ?
C11 C12 H12 . . 120.8 ?
N5 C13 C14 . . 123.8(3) ?
N5 C13 H13 . . 118.1 ?
C14 C13 H13 . . 118.1 ?
C15 C14 C13 . . 118.9(3) ?
C15 C14 H14 . . 120.5 ?
C13 C14 H14 . . 120.5 ?
C14 C15 C16 . . 119.7(2) ?
C14 C15 H15 . . 120.2 ?
C16 C15 H15 . . 120.2 ?
C15 C16 C17 . . 117.8(2) ?
C15 C16 C18 . . 122.4(2) ?
C17 C16 C18 . . 119.8(3) ?
N5 C17 C16 . . 121.8(2) ?
N5 C17 C21 . . 119.0(2) ?
C16 C17 C21 . . 119.2(2) ?
C19 C18 C16 . . 121.1(2) ?
C19 C18 H18 . . 119.4 ?
C16 C18 H18 . . 119.4 ?
C18 C19 C20 . . 121.0(2) ?
C18 C19 H19 . . 119.5 ?
C20 C19 H19 . . 119.5 ?
C22 C20 C21 . . 117.7(2) ?
C22 C20 C19 . . 122.6(2) ?
C21 C20 C19 . . 119.7(2) ?
N6 C21 C20 . . 121.9(2) ?
N6 C21 C17 . . 118.9(2) ?
C20 C21 C17 . . 119.3(2) ?
C23 C22 C20 . . 119.9(3) ?
C23 C22 H22 . . 120.0 ?
C20 C22 H22 . . 120.0 ?
C22 C23 C24 . . 118.8(3) ?
C22 C23 H23 . . 120.6 ?
C24 C23 H23 . . 120.6 ?
N6 C24 C23 . . 123.1(3) ?
N6 C24 H24 . . 118.5 ?
C23 C24 H24 . . 118.5 ?

loop_
_geom_bond_atom_site_label_1
_geom_bond_atom_site_label_2
_geom_bond_site_symmetry_2
_geom_bond_distance
_geom_bond_publ_flag
Pb1 O4 . 2.3106(18) ?
Pb1 O2 . 2.4270(18) ?
Pb1 O3 . 2.4457(17) ?
Pb1 O1 . 2.4586(19) ?
Pb1 N5 . 2.715(2) ?
Pb1 N6 . 2.763(2) ?
O1 N1 . 1.308(3) ?
O2 N2 . 1.304(3) ?
O3 N3 . 1.309(3) ?
O4 N4 . 1.305(3) ?
N1 N2 . 1.285(3) ?
N1 C1 . 1.440(3) ?
N3 N4 . 1.284(3) ?
N3 C7 . 1.439(3) ?
N5 C13 . 1.326(3) ?
N5 C17 . 1.365(3) ?
N6 C24 . 1.325(3) ?
N6 C21 . 1.354(3) ?
C1 C6 . 1.386(4) ?
C1 C2 . 1.392(4) ?
C2 C3 . 1.385(4) ?
C2 H2 . 0.9500 ?
C3 C4 . 1.392(4) ?
C3 H3 . 0.9500 ?
C4 C5 . 1.387(4) ?
C4 H4 . 0.9500 ?
C5 C6 . 1.385(4) ?
C5 H5 . 0.9500 ?
C6 H6 . 0.9500 ?
C7 C12 . 1.378(3) ?
C7 C8 . 1.392(3) ?
C8 C9 . 1.393(4) ?
C8 H8 . 0.9500 ?
C9 C10 . 1.389(4) ?
C9 H9 . 0.9500 ?
C10 C11 . 1.387(4) ?
C10 H10 . 0.9500 ?
C11 C12 . 1.389(4) ?
C11 H11 . 0.9500 ?
C12 H12 . 0.9500 ?
C13 C14 . 1.396(4) ?
C13 H13 . 0.9500 ?
C14 C15 . 1.367(4) ?
C14 H14 . 0.9500 ?
C15 C16 . 1.404(4) ?
C15 H15 . 0.9500 ?
C16 C17 . 1.422(4) ?
C16 C18 . 1.428(4) ?
C17 C21 . 1.443(4) ?
C18 C19 . 1.354(4) ?
C18 H18 . 0.9500 ?
C19 C20 . 1.433(4) ?
C19 H19 . 0.9500 ?
C20 C22 . 1.401(4) ?
C20 C21 . 1.421(4) ?
C22 C23 . 1.367(4) ?
C22 H22 . 0.9500 ?
C23 C24 . 1.406(4) ?
C23 H23 . 0.9500 ?
C24 H24 . 0.9500 ?

loop_
_geom_torsion_atom_site_label_1
_geom_torsion_atom_site_label_2
_geom_torsion_atom_site_label_3
_geom_torsion_atom_site_label_4
_geom_torsion_site_symmetry_1
_geom_torsion_site_symmetry_2
_geom_torsion_site_symmetry_3
_geom_torsion_site_symmetry_4
_geom_torsion
_geom_torsion_publ_flag
O4 Pb1 O1 N1 . . . . 68.29(18) ?
O2 Pb1 O1 N1 . . . . -5.91(16) ?
O3 Pb1 O1 N1 . . . . 132.71(18) ?
N5 Pb1 O1 N1 . . . . 0.7(2) ?
N6 Pb1 O1 N1 . . . . 126.70(18) ?
O4 Pb1 O2 N2 . . . . -92.0(2) ?
O3 Pb1 O2 N2 . . . . -44.2(2) ?
O1 Pb1 O2 N2 . . . . 6.17(19) ?
N5 Pb1 O2 N2 . . . . -169.3(2) ?
N6 Pb1 O2 N2 . . . . -147.37(18) ?
O4 Pb1 O3 N3 . . . . -7.02(13) ?
O2 Pb1 O3 N3 . . . . -59.47(16) ?
O1 Pb1 O3 N3 . . . . -104.23(15) ?
N5 Pb1 O3 N3 . . . . 37.44(17) ?
N6 Pb1 O3 N3 . . . . 73.02(14) ?
O2 Pb1 O4 N4 . . . . 146.36(18) ?
O3 Pb1 O4 N4 . . . . 9.37(16) ?
O1 Pb1 O4 N4 . . . . 84.50(17) ?
N5 Pb1 O4 N4 . . . . -135.20(18) ?
N6 Pb1 O4 N4 . . . . -72.39(17) ?
Pb1 O1 N1 N2 . . . . 6.5(3) ?
Pb1 O1 N1 C1 . . . . -174.66(17) ?
O1 N1 N2 O2 . . . . -1.0(4) ?
C1 N1 N2 O2 . . . . -179.9(2) ?
Pb1 O2 N2 N1 . . . . -5.4(3) ?
Pb1 O3 N3 N4 . . . . 5.5(3) ?
Pb1 O3 N3 C7 . . . . -170.04(15) ?
O3 N3 N4 O4 . . . . 2.4(3) ?
C7 N3 N4 O4 . . . . 177.98(19) ?
Pb1 O4 N4 N3 . . . . -10.2(3) ?
O4 Pb1 N5 C13 . . . . -96.9(2) ?
O2 Pb1 N5 C13 . . . . -17.25(19) ?
O3 Pb1 N5 C13 . . . . -138.21(18) ?
O1 Pb1 N5 C13 . . . . -23.3(2) ?
N6 Pb1 N5 C13 . . . . -178.8(2) ?
O4 Pb1 N5 C17 . . . . 83.03(18) ?
O2 Pb1 N5 C17 . . . . 162.6(2) ?
O3 Pb1 N5 C17 . . . . 41.7(2) ?
O1 Pb1 N5 C17 . . . . 156.59(17) ?
N6 Pb1 N5 C17 . . . . 1.10(17) ?
O4 Pb1 N6 C24 . . . . 98.62(19) ?
O2 Pb1 N6 C24 . . . . 154.25(17) ?
O3 Pb1 N6 C24 . . . . 31.04(18) ?
O1 Pb1 N6 C24 . . . . 37.1(3) ?
N5 Pb1 N6 C24 . . . . 178.8(2) ?
O4 Pb1 N6 C21 . . . . -81.27(18) ?
O2 Pb1 N6 C21 . . . . -25.6(2) ?
O3 Pb1 N6 C21 . . . . -148.84(19) ?
O1 Pb1 N6 C21 . . . . -142.83(17) ?
N5 Pb1 N6 C21 . . . . -1.08(17) ?
N2 N1 C1 C6 . . . . 158.2(3) ?
O1 N1 C1 C6 . . . . -20.8(4) ?
N2 N1 C1 C2 . . . . -23.7(4) ?
O1 N1 C1 C2 . . . . 157.4(3) ?
C6 C1 C2 C3 . . . . -0.7(5) ?
N1 C1 C2 C3 . . . . -178.8(3) ?
C1 C2 C3 C4 . . . . 1.3(5) ?
C2 C3 C4 C5 . . . . -1.4(6) ?
C3 C4 C5 C6 . . . . 1.0(6) ?
C2 C1 C6 C5 . . . . 0.3(5) ?
N1 C1 C6 C5 . . . . 178.4(3) ?
C4 C5 C6 C1 . . . . -0.4(5) ?
N4 N3 C7 C12 . . . . -152.2(2) ?
O3 N3 C7 C12 . . . . 23.7(3) ?
N4 N3 C7 C8 . . . . 26.5(3) ?
O3 N3 C7 C8 . . . . -157.6(2) ?
C12 C7 C8 C9 . . . . 3.9(4) ?
N3 C7 C8 C9 . . . . -174.7(2) ?
C7 C8 C9 C10 . . . . -1.7(4) ?
C8 C9 C10 C11 . . . . -1.7(4) ?
C9 C10 C11 C12 . . . . 2.9(4) ?
C8 C7 C12 C11 . . . . -2.7(4) ?
N3 C7 C12 C11 . . . . 176.0(2) ?
C10 C11 C12 C7 . . . . -0.8(4) ?
C17 N5 C13 C14 . . . . 0.0(4) ?
Pb1 N5 C13 C14 . . . . 179.90(19) ?
N5 C13 C14 C15 . . . . 0.5(4) ?
C13 C14 C15 C16 . . . . -0.5(4) ?
C14 C15 C16 C17 . . . . 0.2(4) ?
C14 C15 C16 C18 . . . . -178.3(2) ?
C13 N5 C17 C16 . . . . -0.4(4) ?
Pb1 N5 C17 C16 . . . . 179.72(17) ?
C13 N5 C17 C21 . . . . 178.8(2) ?
Pb1 N5 C17 C21 . . . . -1.1(3) ?
C15 C16 C17 N5 . . . . 0.3(4) ?
C18 C16 C17 N5 . . . . 178.9(2) ?
C15 C16 C17 C21 . . . . -178.9(2) ?
C18 C16 C17 C21 . . . . -0.3(4) ?
C15 C16 C18 C19 . . . . 178.8(3) ?
C17 C16 C18 C19 . . . . 0.3(4) ?
C16 C18 C19 C20 . . . . 0.3(4) ?
C18 C19 C20 C22 . . . . -179.3(3) ?
C18 C19 C20 C21 . . . . -0.9(4) ?
C24 N6 C21 C20 . . . . 0.6(4) ?
Pb1 N6 C21 C20 . . . . -179.48(18) ?
C24 N6 C21 C17 . . . . -178.8(2) ?
Pb1 N6 C21 C17 . . . . 1.0(3) ?
C22 C20 C21 N6 . . . . -0.1(4) ?
C19 C20 C21 N6 . . . . -178.6(2) ?
C22 C20 C21 C17 . . . . 179.4(2) ?
C19 C20 C21 C17 . . . . 0.9(4) ?
N5 C17 C21 N6 . . . . 0.0(3) ?
C16 C17 C21 N6 . . . . 179.2(2) ?
N5 C17 C21 C20 . . . . -179.5(2) ?
C16 C17 C21 C20 . . . . -0.3(4) ?
C21 C20 C22 C23 . . . . -0.4(4) ?
C19 C20 C22 C23 . . . . 178.1(2) ?
C20 C22 C23 C24 . . . . 0.3(4) ?
C21 N6 C24 C23 . . . . -0.7(4) ?
Pb1 N6 C24 C23 . . . . 179.37(18) ?
C22 C23 C24 N6 . . . . 0.3(4) ?
